data_7245120
loop_
_publ_author_name
'Zhu, Jinjiao'
'Sun, Yajun'
'Ding, Weilinsen'
'Li, Peiyuan'
'Pang, Qingyang'
'Dou, Xinwen'
'Bian, Li'
'Ju, Qiang'
'Fang, Zhenlan'

_publ_section_title
;
 Coordination networks constructed from a flexible ligand:
 single-crystal-to-single-crystal transformations, thermoresponsive and
 electrochemical performances
;
_journal_name_full CrystEngComm
_journal_paper_doi 10.1039/D2CE00661H
_journal_year 2022
_chemical_formula_sum 'C16 H18 Cl2 Cu2 N4 O2'
_chemical_formula_weight 496.32
_space_group_IT_number 13
_space_group_name_Hall '-P 2yc'
_space_group_name_H-M_alt 'P 1 2/c 1'
_symmetry_cell_setting monoclinic
_symmetry_space_group_name_H-M 'P 1 2/c 1'
_atom_sites_solution_hydrogens geom
_atom_sites_solution_primary direct
_atom_sites_solution_secondary difmap
_audit_creation_method SHELXL-97
_audit_update_record
;
2022-04-27 deposited with the CCDC.	2022-06-27 downloaded from the CCDC.
;
_cell_angle_alpha 90.00
_cell_angle_beta 106.366(4)
_cell_angle_gamma 90.00
_cell_formula_units_Z 4
_cell_length_a 12.5432(15)
_cell_length_b 9.5412(11)
_cell_length_c 16.985(2)
_cell_measurement_reflns_used 4961
_cell_measurement_temperature 298(2)
_cell_measurement_theta_max 25.26
_cell_measurement_theta_min 2.47
_cell_volume 1950.4(4)
_computing_structure_refinement 'SHELXL-97 (Sheldrick, 1997)'
_computing_structure_solution 'SHELXS-97 (Sheldrick, 1990)'
_diffrn_ambient_temperature 298(2)
_diffrn_measured_fraction_theta_full 0.995
_diffrn_measured_fraction_theta_max 0.995
_diffrn_measurement_device_type 'CCD area detector'
_diffrn_radiation_monochromator graphite
_diffrn_radiation_source 'fine-focus sealed tube'
_diffrn_radiation_type MoK\a
_diffrn_radiation_wavelength 0.71073
_diffrn_reflns_av_R_equivalents 0.0429
_diffrn_reflns_av_sigmaI/netI 0.0436
_diffrn_reflns_limit_h_max 16
_diffrn_reflns_limit_h_min -15
_diffrn_reflns_limit_k_max 12
_diffrn_reflns_limit_k_min -12
_diffrn_reflns_limit_l_max 17
_diffrn_reflns_limit_l_min -22
_diffrn_reflns_number 17092
_diffrn_reflns_theta_full 28.30
_diffrn_reflns_theta_max 28.30
_diffrn_reflns_theta_min 1.69
_exptl_absorpt_coefficient_mu 2.472
_exptl_crystal_colour green
_exptl_crystal_density_diffrn 1.690
_exptl_crystal_density_method 'not measured'
_exptl_crystal_description Block
_exptl_crystal_F_000 1000
_refine_diff_density_max 0.553
_refine_diff_density_min -1.126
_refine_diff_density_rms 0.171
_refine_ls_extinction_method none
_refine_ls_goodness_of_fit_ref 1.049
_refine_ls_hydrogen_treatment mixed
_refine_ls_matrix_type full
_refine_ls_number_parameters 243
_refine_ls_number_reflns 4827
_refine_ls_number_restraints 0
_refine_ls_restrained_S_all 1.049
_refine_ls_R_factor_all 0.0924
_refine_ls_R_factor_gt 0.0451
_refine_ls_shift/su_max 0.001
_refine_ls_shift/su_mean 0.000
_refine_ls_structure_factor_coef Fsqd
_refine_ls_weighting_details 'calc w=1/[\s^2^(Fo^2^)+(0.0771P)^2^+0.7871P] where P=(Fo^2^+2Fc^2^)/3'
_refine_ls_weighting_scheme calc
_refine_ls_wR_factor_gt 0.1201
_refine_ls_wR_factor_ref 0.1538
_reflns_number_gt 2963
_reflns_number_total 4827
_reflns_threshold_expression >2sigma(I)
_cod_data_source_file d2ce00661h2.cif
_cod_data_source_block 1c
_cod_depositor_comments
;
The following automatic conversions were performed:

data item '_symmetry_cell_setting' value 'Monoclinic' was changed to
'monoclinic' in accordance with the
/home/data/users/saulius/crontab/automatic-downloads/rss-feeds/RSC/lib/dictionaries/cif_core.dic
dictionary named 'cif_core.dic' version 2.4.2 last updated on
2011-04-26.

Automatic conversion script
Id: cif_fix_values 7556 2019-12-06 15:28:31Z antanas 
;
_cod_original_sg_symbol_H-M P2/c
_cod_database_code 7245120

loop_
_symmetry_equiv_pos_as_xyz
'x, y, z'
'-x, y, -z+1/2'
'-x, -y, -z'
'x, -y, z-1/2'

loop_
_atom_site_label
_atom_site_type_symbol
_atom_site_fract_x
_atom_site_fract_y
_atom_site_fract_z
_atom_site_U_iso_or_equiv
_atom_site_adp_type
_atom_site_occupancy
_atom_site_symmetry_multiplicity
_atom_site_calc_flag
_atom_site_refinement_flags
_atom_site_disorder_assembly
_atom_site_disorder_group
Cu1 Cu -1.03661(4) -0.30089(5) 0.82852(3) 0.0575(2) Uani 1 1 d . . .
Cu2 Cu -0.86529(5) -0.14050(6) 0.80383(3) 0.0636(2) Uani 1 1 d . . .
Cl2 Cl -0.79620(10) -0.33821(13) 0.76429(9) 0.0701(4) Uani 1 1 d . . .
Cl1 Cl -0.96519(12) -0.10311(13) 0.89038(8) 0.0738(4) Uani 1 1 d . . .
N2 N -0.6654(3) 0.1284(4) 0.6163(2) 0.0460(8) Uani 1 1 d . . .
H6 H -0.667(4) 0.054(5) 0.600(3) 0.055(14) Uiso 1 1 d . . .
N3 N -0.2523(3) 0.3777(3) 0.4608(2) 0.0427(8) Uani 1 1 d . . .
H5 H -0.282(3) 0.438(4) 0.448(2) 0.030(11) Uiso 1 1 d . . .
N1 N -0.7768(3) 0.0277(4) 0.7830(2) 0.0542(9) Uani 1 1 d . . .
N4 N -0.0155(3) 0.5145(3) 0.6168(2) 0.0533(9) Uani 1 1 d . . .
O1 O -0.6409(3) 0.3552(3) 0.58831(18) 0.0612(8) Uani 1 1 d . . .
O2 O -0.2864(2) 0.1451(2) 0.45016(18) 0.0519(7) Uani 1 1 d . . .
C11 C -0.3154(3) 0.2654(4) 0.4285(2) 0.0390(8) Uani 1 1 d . . .
C5 C -0.6911(3) 0.1415(4) 0.6908(2) 0.0415(8) Uani 1 1 d . . .
C9 C -0.5194(3) 0.2171(4) 0.3849(2) 0.0462(9) Uani 1 1 d . . .
H9A H -0.5866 0.2299 0.3403 0.055 Uiso 1 1 calc R . .
H9B H -0.5021 0.1178 0.3891 0.055 Uiso 1 1 calc R . .
C12 C -0.1476(3) 0.3774(4) 0.5194(2) 0.0384(8) Uani 1 1 d . . .
C10 C -0.4242(3) 0.2964(4) 0.3654(2) 0.0471(9) Uani 1 1 d . . .
H10A H -0.4194 0.2693 0.3115 0.057 Uiso 1 1 calc R . .
H10B H -0.4389 0.3963 0.3646 0.057 Uiso 1 1 calc R . .
C16 C -0.1121(3) 0.5011(4) 0.5602(2) 0.0466(9) Uani 1 1 d . . .
H16 H -0.1583 0.5790 0.5473 0.056 Uiso 1 1 calc R . .
C1 C -0.7464(3) 0.0309(4) 0.7142(2) 0.0467(9) Uani 1 1 d . . .
H1 H -0.7633 -0.0463 0.6795 0.056 Uiso 1 1 calc R . .
C6 C -0.6456(3) 0.2319(4) 0.5683(2) 0.0437(9) Uani 1 1 d . . .
C7 C -0.6281(4) 0.1851(4) 0.4878(2) 0.0509(10) Uani 1 1 d . . .
H7A H -0.6082 0.0866 0.4918 0.061 Uiso 1 1 calc R . .
H7B H -0.6976 0.1949 0.4449 0.061 Uiso 1 1 calc R . .
C8 C -0.5396(4) 0.2663(5) 0.4639(3) 0.0545(10) Uani 1 1 d . . .
H8A H -0.4708 0.2590 0.5076 0.065 Uiso 1 1 calc R . .
H8B H -0.5607 0.3644 0.4583 0.065 Uiso 1 1 calc R . .
C2 C -0.7533(4) 0.1388(5) 0.8322(3) 0.0612(12) Uani 1 1 d . . .
H2 H -0.7741 0.1385 0.8806 0.073 Uiso 1 1 calc R . .
C13 C -0.0791(3) 0.2622(4) 0.5375(3) 0.0493(10) Uani 1 1 d . . .
H13 H -0.1001 0.1771 0.5110 0.059 Uiso 1 1 calc R . .
C14 C 0.0211(4) 0.2766(4) 0.5959(3) 0.0675(14) Uani 1 1 d . . .
H14 H 0.0693 0.2007 0.6093 0.081 Uiso 1 1 calc R . .
C3 C -0.6993(5) 0.2534(5) 0.8138(3) 0.0712(14) Uani 1 1 d . . .
H3 H -0.6840 0.3292 0.8496 0.085 Uiso 1 1 calc R . .
C4 C -0.6674(4) 0.2576(4) 0.7429(3) 0.0579(11) Uani 1 1 d . . .
H4 H -0.6312 0.3355 0.7298 0.069 Uiso 1 1 calc R . .
C15 C 0.0502(4) 0.4015(4) 0.6343(3) 0.0639(13) Uani 1 1 d . . .
H15 H 0.1182 0.4088 0.6741 0.077 Uiso 1 1 calc R . .

loop_
_atom_site_aniso_label
_atom_site_aniso_U_11
_atom_site_aniso_U_22
_atom_site_aniso_U_33
_atom_site_aniso_U_23
_atom_site_aniso_U_13
_atom_site_aniso_U_12
Cu1 0.0529(3) 0.0463(3) 0.0673(4) 0.0141(3) 0.0069(3) 0.0017(2)
Cu2 0.0696(4) 0.0664(4) 0.0584(4) -0.0011(3) 0.0241(3) -0.0130(3)
Cl2 0.0504(6) 0.0628(7) 0.0842(8) -0.0167(6) -0.0023(6) 0.0003(5)
Cl1 0.0944(10) 0.0556(6) 0.0868(9) -0.0153(6) 0.0508(8) -0.0183(6)
N2 0.059(2) 0.0339(17) 0.0493(19) -0.0038(15) 0.0215(16) -0.0054(15)
N3 0.0461(19) 0.0276(15) 0.0480(19) -0.0005(14) 0.0028(15) 0.0031(14)
N1 0.063(2) 0.0508(19) 0.054(2) -0.0068(16) 0.0253(17) -0.0067(16)
N4 0.0465(19) 0.0379(17) 0.065(2) -0.0088(15) -0.0024(17) 0.0031(14)
O1 0.096(2) 0.0290(14) 0.0629(18) 0.0024(13) 0.0290(17) 0.0051(14)
O2 0.0538(17) 0.0281(13) 0.0674(18) -0.0060(12) 0.0064(14) -0.0029(11)
C11 0.042(2) 0.0370(18) 0.0377(19) -0.0068(15) 0.0104(16) -0.0031(15)
C5 0.043(2) 0.0355(18) 0.044(2) -0.0010(15) 0.0074(16) 0.0011(15)
C9 0.041(2) 0.052(2) 0.040(2) -0.0047(17) 0.0021(16) -0.0068(17)
C12 0.0392(19) 0.0342(17) 0.0409(19) -0.0021(15) 0.0100(16) -0.0001(14)
C10 0.048(2) 0.052(2) 0.037(2) 0.0009(17) 0.0053(17) -0.0048(18)
C16 0.044(2) 0.0362(18) 0.052(2) -0.0051(17) 0.0009(18) 0.0039(15)
C1 0.055(2) 0.0396(19) 0.047(2) -0.0093(17) 0.0185(18) -0.0067(17)
C6 0.045(2) 0.0366(19) 0.049(2) 0.0009(16) 0.0111(18) 0.0018(15)
C7 0.060(3) 0.045(2) 0.048(2) -0.0016(18) 0.016(2) -0.0036(19)
C8 0.054(2) 0.059(3) 0.051(2) -0.007(2) 0.014(2) -0.010(2)
C2 0.083(3) 0.055(3) 0.050(2) -0.008(2) 0.027(2) -0.005(2)
C13 0.045(2) 0.0309(17) 0.068(3) -0.0076(18) 0.009(2) 0.0041(15)
C14 0.049(3) 0.039(2) 0.099(4) -0.009(2) -0.005(3) 0.0091(18)
C3 0.104(4) 0.054(3) 0.052(3) -0.015(2) 0.017(3) -0.012(3)
C4 0.078(3) 0.041(2) 0.054(2) -0.0070(19) 0.017(2) -0.017(2)
C15 0.049(2) 0.043(2) 0.082(3) -0.010(2) -0.011(2) 0.0058(18)

loop_
_atom_type_symbol
_atom_type_description
_atom_type_scat_dispersion_real
_atom_type_scat_dispersion_imag
_atom_type_scat_source
C C 0.0033 0.0016 'International Tables Vol C Tables 4.2.6.8 and 6.1.1.4'
H H 0.0000 0.0000 'International Tables Vol C Tables 4.2.6.8 and 6.1.1.4'
N N 0.0061 0.0033 'International Tables Vol C Tables 4.2.6.8 and 6.1.1.4'
O O 0.0106 0.0060 'International Tables Vol C Tables 4.2.6.8 and 6.1.1.4'
Cl Cl 0.1484 0.1585 'International Tables Vol C Tables 4.2.6.8 and 6.1.1.4'
Cu Cu 0.3201 1.2651 'International Tables Vol C Tables 4.2.6.8 and 6.1.1.4'

loop_
_geom_angle_atom_site_label_1
_geom_angle_atom_site_label_2
_geom_angle_atom_site_label_3
_geom_angle
_geom_angle_site_symmetry_1
_geom_angle_site_symmetry_3
_geom_angle_publ_flag
N4 Cu1 Cl1 119.34(11) 2_446 . ?
N4 Cu1 Cl2 107.43(10) 2_446 2_356 ?
Cl1 Cu1 Cl2 129.23(6) . 2_356 ?
N4 Cu1 Cu2 152.77(10) 2_446 2_356 ?
Cl1 Cu1 Cu2 86.62(4) . 2_356 ?
Cl2 Cu1 Cu2 52.97(4) 2_356 2_356 ?
N4 Cu1 Cu2 112.92(10) 2_446 . ?
Cl1 Cu1 Cu2 51.29(4) . . ?
Cl2 Cu1 Cu2 125.96(4) 2_356 . ?
Cu2 Cu1 Cu2 75.66(3) 2_356 . ?
N4 Cu1 Cu1 105.34(11) 2_446 2_356 ?
Cl1 Cu1 Cu1 103.44(4) . 2_356 ?
Cl2 Cu1 Cu1 80.78(4) 2_356 2_356 ?
Cu2 Cu1 Cu1 56.91(2) 2_356 2_356 ?
Cu2 Cu1 Cu1 55.248(19) . 2_356 ?
N1 Cu2 Cl1 115.25(10) . . ?
N1 Cu2 Cl2 109.45(11) . . ?
Cl1 Cu2 Cl2 132.03(6) . . ?
N1 Cu2 Cu1 116.26(10) . 2_356 ?
Cl1 Cu2 Cu1 115.61(4) . 2_356 ?
Cl2 Cu2 Cu1 53.40(3) . 2_356 ?
N1 Cu2 Cu1 161.22(11) . . ?
Cl1 Cu2 Cu1 51.58(4) . . ?
Cl2 Cu2 Cu1 87.85(4) . . ?
Cu1 Cu2 Cu1 67.84(3) 2_356 . ?
Cu2 Cl2 Cu1 73.63(4) . 2_356 ?
Cu2 Cl1 Cu1 77.13(4) . . ?
C6 N2 C5 127.8(3) . . ?
C11 N3 C12 127.4(3) . . ?
C1 N1 C2 117.9(4) . . ?
C1 N1 Cu2 118.5(3) . . ?
C2 N1 Cu2 123.5(3) . . ?
C16 N4 C15 117.6(3) . . ?
C16 N4 Cu1 122.1(3) . 2_466 ?
C15 N4 Cu1 120.2(3) . 2_466 ?
O2 C11 N3 121.9(3) . . ?
O2 C11 C10 121.8(3) . . ?
N3 C11 C10 116.2(3) . . ?
C1 C5 C4 117.3(4) . . ?
C1 C5 N2 117.1(3) . . ?
C4 C5 N2 125.6(4) . . ?
C8 C9 C10 112.1(3) . . ?
C13 C12 C16 118.6(3) . . ?
C13 C12 N3 124.0(3) . . ?
C16 C12 N3 117.3(3) . . ?
C11 C10 C9 110.8(3) . . ?
N4 C16 C12 123.2(3) . . ?
N1 C1 C5 124.3(4) . . ?
O1 C6 N2 122.7(4) . . ?
O1 C6 C7 121.9(4) . . ?
N2 C6 C7 115.4(3) . . ?
C8 C7 C6 113.6(3) . . ?
C7 C8 C9 113.8(3) . . ?
N1 C2 C3 121.9(4) . . ?
C14 C13 C12 118.0(4) . . ?
C15 C14 C13 120.2(4) . . ?
C2 C3 C4 120.7(4) . . ?
C3 C4 C5 118.0(4) . . ?
N4 C15 C14 122.4(4) . . ?

loop_
_geom_bond_atom_site_label_1
_geom_bond_atom_site_label_2
_geom_bond_distance
_geom_bond_site_symmetry_2
_geom_bond_publ_flag
Cu1 N4 2.013(3) 2_446 ?
Cu1 Cl1 2.2220(13) . ?
Cu1 Cl2 2.2687(13) 2_356 ?
Cu1 Cu2 2.7112(8) 2_356 ?
Cu1 Cu2 2.7647(8) . ?
Cu1 Cu1 3.0560(13) 2_356 ?
Cu2 N1 2.039(4) . ?
Cu2 Cl1 2.2130(14) . ?
Cu2 Cl2 2.2557(14) . ?
Cu2 Cu1 2.7112(8) 2_356 ?
Cl2 Cu1 2.2686(13) 2_356 ?
N2 C6 1.347(5) . ?
N2 C5 1.397(5) . ?
N3 C11 1.353(5) . ?
N3 C12 1.407(5) . ?
N1 C1 1.327(5) . ?
N1 C2 1.331(5) . ?
N4 C16 1.324(5) . ?
N4 C15 1.338(5) . ?
N4 Cu1 2.013(3) 2_466 ?
O1 C6 1.222(4) . ?
O2 C11 1.229(4) . ?
C11 C10 1.508(5) . ?
C5 C1 1.380(5) . ?
C5 C4 1.396(5) . ?
C9 C8 1.508(6) . ?
C9 C10 1.526(6) . ?
C12 C13 1.375(5) . ?
C12 C16 1.378(5) . ?
C6 C7 1.511(5) . ?
C7 C8 1.501(6) . ?
C2 C3 1.369(7) . ?
C13 C14 1.372(6) . ?
C14 C15 1.357(6) . ?
C3 C4 1.372(7) . ?
